data_1514254
loop_
_publ_author_name
'Wang, Jia'
'Zhu, Hai-Tao'
'Li, Ying-Xiu'
'Wang, Li-Jing'
'Qiu, Yi-Feng'
'Qiu, Zi-Hang'
'Zhong, Mei-Jin'
'Liu, Xue-Yuan'
'Liang, Yong-Min'

_publ_section_title
;
 Facile Synthesis of Halogenated Spiroketals via a Tandem Iodocyclization.
;
_journal_issue 8
_journal_name_full 'Organic letters'
_journal_page_first 2236
_journal_page_last 2239
_journal_paper_doi 10.1021/ol500741a
_journal_volume 16
_journal_year 2014
_chemical_formula_moiety 'C21 H17 Cl I2 O3'
_chemical_formula_sum 'C21 H17 Cl I2 O3'
_chemical_formula_weight 606.60
_chemical_name_systematic
;
 ? 
;
_space_group_crystal_system triclinic
_space_group_IT_number 2
_space_group_name_Hall '-P 1'
_space_group_name_H-M_alt 'P -1'
_symmetry_space_group_name_Hall '-P 1'
_symmetry_space_group_name_H-M 'P -1'
_atom_sites_solution_hydrogens geom
_atom_sites_solution_primary iterative
_atom_sites_solution_secondary difmap
_audit_creation_date 2013-11-22
_audit_creation_method
;
Olex2 1.2
(compiled 2013.11.15 svn.r2834 for OlexSys, GUI svn.r4715)
;
_cell_angle_alpha 73.782(10)
_cell_angle_beta 80.037(9)
_cell_angle_gamma 62.461(12)
_cell_formula_units_Z 2
_cell_length_a 9.6504(11)
_cell_length_b 10.0633(12)
_cell_length_c 12.6865(12)
_cell_measurement_reflns_used 3517
_cell_measurement_temperature 293(2)
_cell_measurement_theta_max 28.3760
_cell_measurement_theta_min 3.1860
_cell_volume 1047.6(2)
_computing_cell_refinement
;
CrysAlisPro, Agilent Technologies,
Version 1.171.36.28 (release 01-02-2013 CrysAlis171 .NET)
(compiled Feb  1 2013,16:14:44)
;
_computing_data_collection
;
CrysAlisPro, Agilent Technologies,
Version 1.171.36.28 (release 01-02-2013 CrysAlis171 .NET)
(compiled Feb  1 2013,16:14:44)
;
_computing_data_reduction
;
CrysAlisPro, Agilent Technologies,
Version 1.171.36.28 (release 01-02-2013 CrysAlis171 .NET)
(compiled Feb  1 2013,16:14:44)
;
_computing_molecular_graphics 'Olex2 (Dolomanov et al., 2009)'
_computing_publication_material 'Olex2 (Dolomanov et al., 2009)'
_computing_structure_refinement 'ShelXL (Sheldrick, 2008)'
_computing_structure_solution
;
Superflip (Palatinus & Chapuis, 2007;Palatinus & van der Lee, 2008;
Palatinus et al., 2012)
;
_diffrn_ambient_temperature 293(2)
_diffrn_detector_area_resol_mean 16.0733
_diffrn_measured_fraction_theta_full 0.9981
_diffrn_measured_fraction_theta_max 0.8841
_diffrn_measurement_details
;
  1 omega  -16.00   26.00   1.2000    1.2000
omega____ theta____ kappa____ phi______ frames
    -      -19.5262  -99.0000 -120.0000 35

  2 omega  -33.00   27.00   1.2000    1.2000
omega____ theta____ kappa____ phi______ frames
    -      -19.5262   57.0000 -120.0000 50

  3 omega  -50.00   92.80   1.2000    1.2000
omega____ theta____ kappa____ phi______ frames
    -       22.8075    0.0000   30.0000 119

  4 omega   57.00  105.00   1.2000    1.2000
omega____ theta____ kappa____ phi______ frames
    -       22.8075  178.0000 -120.0000 40

  5 omega   -2.00   36.40   1.2000    1.2000
omega____ theta____ kappa____ phi______ frames
    -       22.8075   57.0000  120.0000 32

  6 omega  -12.00   48.00   1.2000    1.2000
omega____ theta____ kappa____ phi______ frames
    -       22.8075  -57.0000  -30.0000 50
;
_diffrn_measurement_device_type 'SuperNova, Dual, Cu at zero, Eos'
_diffrn_measurement_method '\w scans'
_diffrn_orient_matrix_UB_11 0.0751464000
_diffrn_orient_matrix_UB_12 -0.0599773000
_diffrn_orient_matrix_UB_13 0.0144075000
_diffrn_orient_matrix_UB_21 -0.0182436000
_diffrn_orient_matrix_UB_22 -0.0517459000
_diffrn_orient_matrix_UB_23 -0.0163677000
_diffrn_orient_matrix_UB_31 0.0301564000
_diffrn_orient_matrix_UB_32 0.0197735000
_diffrn_orient_matrix_UB_33 -0.0540736000
_diffrn_radiation_monochromator mirror
_diffrn_radiation_type 'Mo K\a'
_diffrn_radiation_wavelength 0.7107
_diffrn_reflns_av_R_equivalents 0.0576
_diffrn_reflns_av_unetI/netI 0.0890
_diffrn_reflns_limit_h_max 11
_diffrn_reflns_limit_h_min -11
_diffrn_reflns_limit_k_max 12
_diffrn_reflns_limit_k_min -12
_diffrn_reflns_limit_l_max 15
_diffrn_reflns_limit_l_min -15
_diffrn_reflns_number 6749
_diffrn_reflns_theta_full 25.50
_diffrn_reflns_theta_max 26.02
_diffrn_reflns_theta_min 2.98
_diffrn_source 'SuperNova (Mo) X-ray Source'
_exptl_absorpt_coefficient_mu 3.148
_exptl_absorpt_correction_T_max 1.00000
_exptl_absorpt_correction_T_min 0.53927
_exptl_absorpt_correction_type multi-scan
_exptl_absorpt_process_details
;
CrysAlisPro, Agilent Technologies,
Version 1.171.36.28 (release 01-02-2013 CrysAlis171 .NET)
(compiled Feb  1 2013,16:14:44)
Empirical absorption correction using spherical harmonics,
 implemented in SCALE3 ABSPACK scaling algorithm.
;
_exptl_crystal_colour 'clear light colourless'
_exptl_crystal_density_diffrn 1.923
_exptl_crystal_density_method 'not measured'
_exptl_crystal_description block
_exptl_crystal_F_000 580
_exptl_crystal_size_max 0.45
_exptl_crystal_size_mid 0.33
_exptl_crystal_size_min 0.32
_refine_diff_density_max 1.043
_refine_diff_density_min -1.671
_refine_diff_density_rms 0.159
_refine_ls_extinction_method none
_refine_ls_goodness_of_fit_ref 0.942
_refine_ls_hydrogen_treatment mixed
_refine_ls_matrix_type full
_refine_ls_number_parameters 247
_refine_ls_number_reflns 4122
_refine_ls_number_restraints 0
_refine_ls_restrained_S_all 0.942
_refine_ls_R_factor_all 0.0591
_refine_ls_R_factor_gt 0.0447
_refine_ls_shift/su_max 0.001
_refine_ls_shift/su_mean 0.000
_refine_ls_structure_factor_coef Fsqd
_refine_ls_weighting_details 'calc w=1/[\s^2^(Fo^2^)+(0.0317P)^2^+0.0000P] where P=(Fo^2^+2Fc^2^)/3'
_refine_ls_weighting_scheme calc
_refine_ls_wR_factor_gt 0.0905
_refine_ls_wR_factor_ref 0.1048
_reflns_number_gt 3023
_reflns_number_total 4122
_reflns_threshold_expression >2sigma(I)
_cod_data_source_file ol500741a_si_001.cif
_cod_data_source_block wangjia1121
_cod_depositor_comments
;Adding full bibliography for
 ./tmp-cod-update-bibliographies-8800/cifs/1514254.cif.
;
_cod_database_code 1514254
_reflns_odcompleteness_completeness 99.81
_reflns_odcompleteness_iscentric 1
_reflns_odcompleteness_theta 26.32
_olex2_refinement_description
;
1. Fixed Uiso
 At 1.2 times of:
  All C(H) groups
 At 1.5 times of:
  All C(H,H,H) groups
2.a Aromatic/amide H refined with riding coordinates:
 C3(H3), C4(H4), C5(H5), C6(H6), C16(H16), C17(H17), C19(H19), C20(H20)
2.b Idealised Me refined as rotating group:
 C13(H13A,H13B,H13C), C14(H14A,H14B,H14C), C21(H21A,H21B,H21C)
;

loop_
_space_group_symop_id
_space_group_symop_operation_xyz
1 'x, y, z'
2 '-x, -y, -z'

loop_
_atom_site_label
_atom_site_type_symbol
_atom_site_fract_x
_atom_site_fract_y
_atom_site_fract_z
_atom_site_U_iso_or_equiv
_atom_site_adp_type
_atom_site_occupancy
_atom_site_symmetry_multiplicity
_atom_site_calc_flag
_atom_site_refinement_flags_posn
I1 I 0.01162(5) 1.14185(5) 0.19242(3) 0.03579(15) Uani 1 1 d .
I2 I 0.86767(5) 0.74742(5) 0.16353(3) 0.03259(14) Uani 1 1 d .
Cl1 Cl -0.0620(2) 1.3168(2) 0.41885(13) 0.0425(4) Uani 1 1 d .
O1 O 0.3937(5) 1.0911(4) 0.2045(3) 0.0236(9) Uani 1 1 d .
O2 O 0.3847(5) 1.0279(5) 0.3951(3) 0.0267(9) Uani 1 1 d .
O3 O 0.7738(5) 1.4366(5) -0.0853(3) 0.0318(11) Uani 1 1 d .
C1 C 0.3353(6) 1.0146(7) 0.3017(4) 0.0204(12) Uani 1 1 d .
C2 C 0.3915(7) 0.8480(7) 0.3048(4) 0.0227(13) Uani 1 1 d .
C3 C 0.3083(8) 0.7675(7) 0.3603(4) 0.0292(14) Uani 1 1 d .
H3 H 0.2090 0.8203 0.3905 0.035 Uiso 1 1 calc R
C4 C 0.3673(8) 0.6110(7) 0.3725(5) 0.0372(17) Uani 1 1 d .
H4 H 0.3073 0.5596 0.4085 0.045 Uiso 1 1 calc R
C5 C 0.5174(8) 0.5308(7) 0.3307(5) 0.0336(16) Uani 1 1 d .
H5 H 0.5598 0.4246 0.3401 0.040 Uiso 1 1 calc R
C6 C 0.6043(7) 0.6099(6) 0.2746(4) 0.0267(14) Uani 1 1 d .
H6 H 0.7043 0.5555 0.2459 0.032 Uiso 1 1 calc R
C7 C 0.5452(7) 0.7680(7) 0.2603(4) 0.0233(13) Uani 1 1 d .
C8 C 0.6264(7) 0.8602(7) 0.2004(4) 0.0228(13) Uani 1 1 d .
C9 C 0.5494(7) 1.0138(6) 0.1725(4) 0.0211(12) Uani 1 1 d .
C10 C 0.1594(7) 1.1139(7) 0.3052(4) 0.0235(13) Uani 1 1 d .
C11 C 0.1203(7) 1.1850(7) 0.3856(4) 0.0255(14) Uani 1 1 d .
C12 C 0.2564(7) 1.1375(7) 0.4524(5) 0.0264(14) Uani 1 1 d .
C13 C 0.2948(8) 1.2683(7) 0.4494(6) 0.0406(17) Uani 1 1 d .
H13A H 0.3918 1.2281 0.4837 0.061 Uiso 1 1 calc GR
H13B H 0.2128 1.3397 0.4882 0.061 Uiso 1 1 calc GR
H13C H 0.3043 1.3201 0.3745 0.061 Uiso 1 1 calc GR
C14 C 0.2389(8) 1.0496(8) 0.5687(5) 0.0408(18) Uani 1 1 d .
H14A H 0.2111 0.9705 0.5661 0.061 Uiso 1 1 calc GR
H14B H 0.1583 1.1192 0.6095 0.061 Uiso 1 1 calc GR
H14C H 0.3361 1.0037 0.6039 0.061 Uiso 1 1 calc GR
C15 C 0.6080(7) 1.1248(7) 0.1053(4) 0.0243(13) Uani 1 1 d .
C16 C 0.5901(6) 1.2471(7) 0.1440(4) 0.0218(13) Uani 1 1 d .
H16 H 0.5410 1.2579 0.2130 0.026 Uiso 1 1 calc R
C17 C 0.6424(7) 1.3541(7) 0.0842(5) 0.0252(13) Uani 1 1 d .
H17 H 0.6301 1.4346 0.1130 0.030 Uiso 1 1 calc R
C18 C 0.7138(7) 1.3399(6) -0.0197(5) 0.0233(13) Uani 1 1 d .
C19 C 0.7270(7) 1.2225(7) -0.0624(5) 0.0294(15) Uani 1 1 d .
H19 H 0.7709 1.2155 -0.1331 0.035 Uiso 1 1 calc R
C20 C 0.6758(8) 1.1152(7) -0.0012(5) 0.0301(15) Uani 1 1 d .
H20 H 0.6862 1.0360 -0.0307 0.036 Uiso 1 1 calc R
C21 C 0.7786(8) 1.5479(7) -0.0388(5) 0.0357(16) Uani 1 1 d .
H21A H 0.8216 1.6090 -0.0929 0.054 Uiso 1 1 calc GR
H21B H 0.8430 1.4964 0.0234 0.054 Uiso 1 1 calc GR
H21C H 0.6746 1.6133 -0.0158 0.054 Uiso 1 1 calc GR

loop_
_atom_site_aniso_label
_atom_site_aniso_U_11
_atom_site_aniso_U_22
_atom_site_aniso_U_33
_atom_site_aniso_U_23
_atom_site_aniso_U_13
_atom_site_aniso_U_12
I1 0.0256(3) 0.0491(3) 0.0294(2) -0.0066(2) -0.00450(19) -0.0138(2)
I2 0.0200(2) 0.0326(3) 0.0377(3) -0.01211(19) 0.00578(18) -0.00543(19)
Cl1 0.0251(9) 0.0421(10) 0.0417(9) -0.0160(8) 0.0103(8) 0.0001(7)
O1 0.018(2) 0.024(2) 0.025(2) -0.0044(17) 0.0036(18) -0.0069(18)
O2 0.020(2) 0.030(2) 0.029(2) -0.0147(18) -0.0002(18) -0.0066(19)
O3 0.034(3) 0.026(2) 0.033(2) -0.0061(19) 0.012(2) -0.017(2)
C1 0.012(3) 0.027(3) 0.020(3) -0.006(2) 0.005(2) -0.007(2)
C2 0.030(3) 0.029(3) 0.012(3) -0.007(2) 0.004(2) -0.016(3)
C3 0.029(4) 0.039(4) 0.025(3) -0.014(3) 0.010(3) -0.020(3)
C4 0.044(4) 0.026(4) 0.043(4) -0.008(3) 0.011(3) -0.021(3)
C5 0.042(4) 0.022(3) 0.038(4) -0.009(3) 0.004(3) -0.016(3)
C6 0.027(3) 0.019(3) 0.028(3) -0.009(3) 0.001(3) -0.004(3)
C7 0.031(4) 0.022(3) 0.019(3) -0.006(2) -0.002(3) -0.012(3)
C8 0.020(3) 0.031(3) 0.020(3) -0.014(2) 0.003(2) -0.009(3)
C9 0.021(3) 0.022(3) 0.021(3) -0.006(2) -0.001(2) -0.009(3)
C10 0.019(3) 0.025(3) 0.023(3) 0.000(2) -0.002(3) -0.009(3)
C11 0.019(3) 0.025(3) 0.023(3) -0.004(2) 0.007(3) -0.006(3)
C12 0.024(3) 0.029(3) 0.026(3) -0.012(3) 0.008(3) -0.011(3)
C13 0.037(4) 0.029(4) 0.061(4) -0.027(3) 0.002(4) -0.012(3)
C14 0.035(4) 0.059(5) 0.030(3) -0.014(3) -0.001(3) -0.021(4)
C15 0.016(3) 0.029(3) 0.021(3) -0.004(2) -0.001(2) -0.005(3)
C16 0.014(3) 0.029(3) 0.023(3) -0.010(2) 0.000(2) -0.008(3)
C17 0.021(3) 0.022(3) 0.034(3) -0.011(3) -0.002(3) -0.007(3)
C18 0.018(3) 0.021(3) 0.028(3) -0.001(2) 0.000(3) -0.008(3)
C19 0.031(4) 0.029(4) 0.023(3) -0.008(3) 0.013(3) -0.012(3)
C20 0.036(4) 0.034(4) 0.027(3) -0.013(3) 0.002(3) -0.019(3)
C21 0.031(4) 0.026(4) 0.050(4) -0.003(3) -0.002(3) -0.015(3)

loop_
_atom_type_symbol
_atom_type_description
_atom_type_scat_dispersion_real
_atom_type_scat_dispersion_imag
_atom_type_scat_source
C C 0.0033 0.0016 'International Tables Vol C Tables 4.2.6.8 and 6.1.1.4'
H H 0.0000 0.0000 'International Tables Vol C Tables 4.2.6.8 and 6.1.1.4'
O O 0.0106 0.0060 'International Tables Vol C Tables 4.2.6.8 and 6.1.1.4'
I I -0.4742 1.8119 'International Tables Vol C Tables 4.2.6.8 and 6.1.1.4'
Cl Cl 0.1484 0.1585 'International Tables Vol C Tables 4.2.6.8 and 6.1.1.4'

loop_
_geom_angle_atom_site_label_1
_geom_angle_atom_site_label_2
_geom_angle_atom_site_label_3
_geom_angle
C9 O1 C1 117.0(4)
C1 O2 C12 112.2(4)
C18 O3 C21 117.5(5)
O1 C1 C2 112.0(4)
O1 C1 C10 104.7(4)
O2 C1 O1 109.0(4)
O2 C1 C2 109.2(4)
O2 C1 C10 104.0(4)
C2 C1 C10 117.4(5)
C3 C2 C1 122.1(5)
C3 C2 C7 119.6(5)
C7 C2 C1 117.8(5)
C2 C3 H3 119.0
C2 C3 C4 122.0(6)
C4 C3 H3 119.0
C3 C4 H4 120.4
C3 C4 C5 119.2(6)
C5 C4 H4 120.4
C4 C5 H5 120.1
C6 C5 C4 119.7(6)
C6 C5 H5 120.1
C5 C6 H6 119.2
C5 C6 C7 121.6(6)
C7 C6 H6 119.2
C2 C7 C8 117.0(5)
C6 C7 C2 117.8(5)
C6 C7 C8 125.1(6)
C7 C8 I2 118.6(4)
C9 C8 I2 120.8(4)
C9 C8 C7 120.6(5)
O1 C9 C15 110.0(5)
C8 C9 O1 121.7(5)
C8 C9 C15 128.3(5)
C1 C10 I1 124.3(4)
C11 C10 I1 126.3(5)
C11 C10 C1 109.2(5)
C10 C11 Cl1 127.1(5)
C10 C11 C12 112.6(5)
C12 C11 Cl1 120.3(4)
O2 C12 C11 101.7(4)
O2 C12 C13 108.7(5)
O2 C12 C14 107.3(5)
C11 C12 C13 113.6(5)
C11 C12 C14 112.0(5)
C14 C12 C13 112.8(5)
C12 C13 H13A 109.5
C12 C13 H13B 109.5
C12 C13 H13C 109.5
H13A C13 H13B 109.5
H13A C13 H13C 109.5
H13B C13 H13C 109.5
C12 C14 H14A 109.5
C12 C14 H14B 109.5
C12 C14 H14C 109.5
H14A C14 H14B 109.5
H14A C14 H14C 109.5
H14B C14 H14C 109.5
C16 C15 C9 120.2(5)
C16 C15 C20 117.6(5)
C20 C15 C9 122.1(5)
C15 C16 H16 118.8
C15 C16 C17 122.5(5)
C17 C16 H16 118.8
C16 C17 H17 120.5
C16 C17 C18 119.0(5)
C18 C17 H17 120.5
O3 C18 C17 124.2(5)
O3 C18 C19 116.0(5)
C19 C18 C17 119.7(5)
C18 C19 H19 119.7
C20 C19 C18 120.6(5)
C20 C19 H19 119.7
C15 C20 H20 119.8
C19 C20 C15 120.5(6)
C19 C20 H20 119.8
O3 C21 H21A 109.5
O3 C21 H21B 109.5
O3 C21 H21C 109.5
H21A C21 H21B 109.5
H21A C21 H21C 109.5
H21B C21 H21C 109.5

loop_
_geom_bond_atom_site_label_1
_geom_bond_atom_site_label_2
_geom_bond_distance
I1 C10 2.067(6)
I2 C8 2.099(6)
Cl1 C11 1.712(6)
O1 C1 1.436(6)
O1 C9 1.383(7)
O2 C1 1.412(7)
O2 C12 1.467(7)
O3 C18 1.370(6)
O3 C21 1.425(7)
C1 C2 1.496(8)
C1 C10 1.521(8)
C2 C3 1.373(8)
C2 C7 1.423(8)
C3 H3 0.9300
C3 C4 1.376(8)
C4 H4 0.9300
C4 C5 1.386(9)
C5 H5 0.9300
C5 C6 1.392(8)
C6 H6 0.9300
C6 C7 1.388(8)
C7 C8 1.458(8)
C8 C9 1.338(8)
C9 C15 1.476(8)
C10 C11 1.310(8)
C11 C12 1.501(8)
C12 C13 1.513(8)
C12 C14 1.520(8)
C13 H13A 0.9600
C13 H13B 0.9600
C13 H13C 0.9600
C14 H14A 0.9600
C14 H14B 0.9600
C14 H14C 0.9600
C15 C16 1.378(8)
C15 C20 1.404(7)
C16 H16 0.9300
C16 C17 1.380(7)
C17 H17 0.9300
C17 C18 1.390(8)
C18 C19 1.379(8)
C19 H19 0.9300
C19 C20 1.381(8)
C20 H20 0.9300
C21 H21A 0.9600
C21 H21B 0.9600
C21 H21C 0.9600

loop_
_geom_torsion_atom_site_label_1
_geom_torsion_atom_site_label_2
_geom_torsion_atom_site_label_3
_geom_torsion_atom_site_label_4
_geom_torsion
I1 C10 C11 Cl1 0.7(8)
I1 C10 C11 C12 179.9(4)
I2 C8 C9 O1 -174.2(4)
I2 C8 C9 C15 7.1(8)
Cl1 C11 C12 O2 -179.3(4)
Cl1 C11 C12 C13 -62.8(6)
Cl1 C11 C12 C14 66.4(7)
O1 C1 C2 C3 -153.0(5)
O1 C1 C2 C7 35.1(7)
O1 C1 C10 I1 67.0(5)
O1 C1 C10 C11 -108.9(5)
O1 C9 C15 C16 52.9(7)
O1 C9 C15 C20 -123.8(6)
O2 C1 C2 C3 86.1(7)
O2 C1 C2 C7 -85.8(6)
O2 C1 C10 I1 -178.6(3)
O2 C1 C10 C11 5.5(6)
O3 C18 C19 C20 177.5(6)
C1 O1 C9 C8 25.0(8)
C1 O1 C9 C15 -156.1(5)
C1 O2 C12 C11 2.4(6)
C1 O2 C12 C13 -117.7(5)
C1 O2 C12 C14 120.1(5)
C1 C2 C3 C4 -173.3(6)
C1 C2 C7 C6 172.7(5)
C1 C2 C7 C8 -9.0(7)
C1 C10 C11 Cl1 176.5(4)
C1 C10 C11 C12 -4.3(7)
C2 C1 C10 I1 -57.9(6)
C2 C1 C10 C11 126.2(5)
C2 C3 C4 C5 2.1(10)
C2 C7 C8 I2 166.6(4)
C2 C7 C8 C9 -11.4(8)
C3 C2 C7 C6 0.5(8)
C3 C2 C7 C8 178.8(5)
C3 C4 C5 C6 -1.7(10)
C4 C5 C6 C7 0.9(10)
C5 C6 C7 C2 -0.2(9)
C5 C6 C7 C8 -178.4(6)
C6 C7 C8 I2 -15.2(8)
C6 C7 C8 C9 166.7(6)
C7 C2 C3 C4 -1.5(9)
C7 C8 C9 O1 3.8(8)
C7 C8 C9 C15 -174.9(5)
C8 C9 C15 C16 -128.2(7)
C8 C9 C15 C20 55.1(9)
C9 O1 C1 O2 77.9(6)
C9 O1 C1 C2 -43.0(6)
C9 O1 C1 C10 -171.3(5)
C9 C15 C16 C17 -179.8(6)
C9 C15 C20 C19 179.0(6)
C10 C1 C2 C3 -31.8(8)
C10 C1 C2 C7 156.3(5)
C10 C11 C12 O2 1.4(6)
C10 C11 C12 C13 117.9(6)
C10 C11 C12 C14 -112.9(6)
C12 O2 C1 O1 106.6(5)
C12 O2 C1 C2 -130.8(5)
C12 O2 C1 C10 -4.7(6)
C15 C16 C17 C18 1.0(9)
C16 C15 C20 C19 2.2(9)
C16 C17 C18 O3 -178.3(5)
C16 C17 C18 C19 1.9(9)
C17 C18 C19 C20 -2.7(9)
C18 C19 C20 C15 0.6(10)
C20 C15 C16 C17 -3.0(9)
C21 O3 C18 C17 7.3(8)
C21 O3 C18 C19 -172.9(5)
